data_2235577
loop_
_publ_author_name
'Khazi, Mohammed Iqbal A.'
'Fathima, Nikhath'
'Belavagi, Ningaraddi S.'
'Begum, Noor Shahina'
'Khazi, I. M.'

_publ_section_title
;
 1-(2-Chloroethyl)-1<i>H</i>-pyrazolo[3,4-<i>d</i>]pyrimidin-4(5<i>H</i>)-one
;
_journal_coeditor_code PV2552
_journal_issue 7
_journal_name_full 'Acta Crystallographica Section E'
_journal_page_first o2083
_journal_paper_doi 10.1107/S1600536812025184
_journal_volume 68
_journal_year 2012
_chemical_formula_iupac 'C7 H7 Cl N4 O'
_chemical_formula_moiety 'C7 H7 Cl N4 O'
_chemical_formula_sum 'C7 H7 Cl N4 O'
_chemical_formula_weight 198.61
_chemical_name_systematic
;
1-(2-Chloroethyl)-1<i>H</i>-pyrazolo[3,4-<i>d</i>]pyrimidin-4(5<i>H</i>)-one
;
_space_group_IT_number 14
_symmetry_cell_setting monoclinic
_symmetry_space_group_name_Hall '-P 2yn'
_symmetry_space_group_name_H-M 'P 1 21/n 1'
_atom_sites_solution_hydrogens geom
_atom_sites_solution_primary direct
_atom_sites_solution_secondary difmap
_cell_angle_alpha 90.00
_cell_angle_beta 93.5540(10)
_cell_angle_gamma 90.00
_cell_formula_units_Z 4
_cell_length_a 4.64480(10)
_cell_length_b 8.07920(10)
_cell_length_c 22.7335(4)
_cell_measurement_reflns_used 1548
_cell_measurement_temperature 296(2)
_cell_measurement_theta_max 25.24
_cell_measurement_theta_min 1.80
_cell_volume 851.46(3)
_computing_cell_refinement 'SAINT-Plus (Bruker, 1998)'
_computing_data_collection 'SMART (Bruker, 1998)'
_computing_data_reduction 'SAINT-Plus (Bruker, 1998)'
_computing_molecular_graphics 'ORTEP-3 (Farrugia, 1997) and CAMERON (Watkin <i>et al.</i>, 1996)'
_computing_publication_material 'WinGX (Farrugia, 1999)'
_computing_structure_refinement 'SHELXL97 (Sheldrick, 2008)'
_computing_structure_solution 'SHELXS97 (Sheldrick, 2008)'
_diffrn_ambient_temperature 296(2)
_diffrn_measured_fraction_theta_full 0.999
_diffrn_measured_fraction_theta_max 0.999
_diffrn_measurement_device_type 'Bruker SMART APEX CCD detector'
_diffrn_measurement_method '\w scans'
_diffrn_radiation_monochromator graphite
_diffrn_radiation_source 'fine-focus sealed tube'
_diffrn_radiation_type MoK\a
_diffrn_radiation_wavelength 0.71073
_diffrn_reflns_av_R_equivalents 0.0225
_diffrn_reflns_av_sigmaI/netI 0.0180
_diffrn_reflns_limit_h_max 5
_diffrn_reflns_limit_h_min -5
_diffrn_reflns_limit_k_max 9
_diffrn_reflns_limit_k_min -9
_diffrn_reflns_limit_l_max 25
_diffrn_reflns_limit_l_min -27
_diffrn_reflns_number 7660
_diffrn_reflns_theta_full 25.24
_diffrn_reflns_theta_max 25.24
_diffrn_reflns_theta_min 1.80
_exptl_absorpt_coefficient_mu 0.411
_exptl_absorpt_correction_T_max 0.9371
_exptl_absorpt_correction_T_min 0.9297
_exptl_absorpt_correction_type multi-scan
_exptl_absorpt_process_details '(SADABS; Bruker, 1998)'
_exptl_crystal_colour yellow
_exptl_crystal_density_diffrn 1.565
_exptl_crystal_density_method 'not measured'
_exptl_crystal_description block
_exptl_crystal_F_000 416
_exptl_crystal_size_max 0.18
_exptl_crystal_size_mid 0.16
_exptl_crystal_size_min 0.16
_refine_diff_density_max 0.193
_refine_diff_density_min -0.374
_refine_ls_extinction_method none
_refine_ls_goodness_of_fit_ref 0.870
_refine_ls_hydrogen_treatment constr
_refine_ls_matrix_type full
_refine_ls_number_parameters 118
_refine_ls_number_reflns 1548
_refine_ls_number_restraints 0
_refine_ls_restrained_S_all 0.870
_refine_ls_R_factor_all 0.0396
_refine_ls_R_factor_gt 0.0345
_refine_ls_shift/su_max 0.001
_refine_ls_shift/su_mean 0.000
_refine_ls_structure_factor_coef Fsqd
_refine_ls_weighting_details 'calc w=1/[\s^2^(Fo^2^)+(0.0642P)^2^+0.5291P] where P=(Fo^2^+2Fc^2^)/3'
_refine_ls_weighting_scheme calc
_refine_ls_wR_factor_gt 0.0946
_refine_ls_wR_factor_ref 0.1001
_reflns_number_gt 1353
_reflns_number_total 1548
_reflns_threshold_expression >2\s(I)
_cod_data_source_file pv2552.cif
_cod_data_source_block I
_cod_original_sg_symbol_H-M 'P 21/n'
_cod_database_code 2235577
_cod_database_fobs_code 2235577

loop_
_symmetry_equiv_pos_as_xyz
'x, y, z'
'-x+1/2, y+1/2, -z+1/2'
'-x, -y, -z'
'x-1/2, -y-1/2, z-1/2'

loop_
_atom_site_type_symbol
_atom_site_label
_atom_site_fract_x
_atom_site_fract_y
_atom_site_fract_z
_atom_site_U_iso_or_equiv
_atom_site_adp_type
_atom_site_calc_flag
_atom_site_refinement_flags
_atom_site_occupancy
_atom_site_symmetry_multiplicity
Cl Cl1 0.89765(12) 0.64259(8) 0.72864(2) 0.0600(2) Uani d . 1 1
O O1 0.5103(3) 0.78930(17) 0.99906(6) 0.0516(4) Uani d . 1 1
N N1 0.7733(3) 0.95763(18) 0.94256(6) 0.0381(4) Uani d . 1 1
H H1 0.7021 1.0429 0.9590 0.046 Uiso calc R 1 1
N N2 1.0887(3) 0.86963(19) 0.87124(7) 0.0396(4) Uani d . 1 1
N N3 1.0967(3) 0.57267(18) 0.86397(6) 0.0376(4) Uani d . 1 1
N N4 0.9763(3) 0.43809(19) 0.88974(7) 0.0434(4) Uani d . 1 1
C C5 0.9640(4) 0.9842(2) 0.90068(8) 0.0401(4) Uani d . 1 1
H H5A 1.0092 1.0935 0.8924 0.048 Uiso calc R 1 1
C C6 1.0057(4) 0.7151(2) 0.88711(7) 0.0331(4) Uani d . 1 1
C C1 1.2904(4) 0.5504(3) 0.81692(8) 0.0418(4) Uani d . 1 1
H H1A 1.4385 0.4711 0.8295 0.050 Uiso calc R 1 1
H H1B 1.3848 0.6548 0.8096 0.050 Uiso calc R 1 1
C C2 1.1398(4) 0.4907(2) 0.76054(8) 0.0442(5) Uani d . 1 1
H H2A 1.0330 0.3907 0.7683 0.053 Uiso calc R 1 1
H H2B 1.2826 0.4635 0.7327 0.053 Uiso calc R 1 1
C C4 0.6848(4) 0.8026(2) 0.96076(7) 0.0371(4) Uani d . 1 1
C C7 0.8174(4) 0.6729(2) 0.92974(7) 0.0349(4) Uani d . 1 1
C C3 0.8092(4) 0.4993(2) 0.92932(8) 0.0424(4) Uani d . 1 1
H H3 0.7002 0.4356 0.9538 0.051 Uiso calc R 1 1

loop_
_atom_site_aniso_label
_atom_site_aniso_U_11
_atom_site_aniso_U_22
_atom_site_aniso_U_33
_atom_site_aniso_U_12
_atom_site_aniso_U_13
_atom_site_aniso_U_23
Cl1 0.0545(3) 0.0640(4) 0.0607(4) 0.0019(2) -0.0027(3) 0.0011(3)
O1 0.0692(9) 0.0403(8) 0.0488(8) -0.0011(6) 0.0335(7) -0.0006(6)
N1 0.0486(8) 0.0314(8) 0.0355(8) 0.0000(6) 0.0122(6) -0.0036(6)
N2 0.0475(9) 0.0357(8) 0.0370(8) -0.0044(7) 0.0137(7) -0.0006(6)
N3 0.0437(8) 0.0351(8) 0.0354(8) 0.0002(6) 0.0121(6) -0.0014(6)
N4 0.0550(9) 0.0326(8) 0.0436(9) 0.0000(7) 0.0117(7) 0.0026(7)
C5 0.0489(10) 0.0352(10) 0.0372(9) -0.0061(8) 0.0098(8) 0.0021(8)
C6 0.0360(9) 0.0343(9) 0.0295(8) -0.0008(7) 0.0060(7) -0.0005(7)
C1 0.0397(9) 0.0451(11) 0.0418(10) 0.0050(8) 0.0132(8) -0.0037(8)
C2 0.0505(11) 0.0395(11) 0.0442(10) 0.0004(8) 0.0159(8) -0.0060(8)
C4 0.0452(10) 0.0365(10) 0.0304(9) -0.0030(8) 0.0088(7) -0.0002(7)
C7 0.0413(9) 0.0347(9) 0.0293(8) -0.0019(7) 0.0076(7) 0.0006(7)
C3 0.0528(11) 0.0364(10) 0.0393(10) -0.0025(8) 0.0141(8) 0.0033(8)

loop_
_atom_type_symbol
_atom_type_description
_atom_type_scat_dispersion_real
_atom_type_scat_dispersion_imag
_atom_type_scat_source
C C 0.0033 0.0016 'International Tables Vol C Tables 4.2.6.8 and 6.1.1.4'
H H 0.0000 0.0000 'International Tables Vol C Tables 4.2.6.8 and 6.1.1.4'
N N 0.0061 0.0033 'International Tables Vol C Tables 4.2.6.8 and 6.1.1.4'
O O 0.0106 0.0060 'International Tables Vol C Tables 4.2.6.8 and 6.1.1.4'
Cl Cl 0.1484 0.1585 'International Tables Vol C Tables 4.2.6.8 and 6.1.1.4'

loop_
_geom_angle_atom_site_label_1
_geom_angle_atom_site_label_2
_geom_angle_atom_site_label_3
_geom_angle
C5 N1 C4 124.71(15)
C5 N1 H1 117.6
C4 N1 H1 117.6
C5 N2 C6 111.97(15)
C6 N3 N4 111.42(13)
C6 N3 C1 128.26(15)
N4 N3 C1 120.30(15)
C3 N4 N3 105.48(15)
N2 C5 N1 125.45(17)
N2 C5 H5A 117.3
N1 C5 H5A 117.3
N3 C6 N2 125.45(15)
N3 C6 C7 106.86(15)
N2 C6 C7 127.68(16)
N3 C1 C2 113.08(15)
N3 C1 H1A 109.0
C2 C1 H1A 109.0
N3 C1 H1B 109.0
C2 C1 H1B 109.0
H1A C1 H1B 107.8
C1 C2 Cl1 112.00(14)
C1 C2 H2A 109.2
Cl1 C2 H2A 109.2
C1 C2 H2B 109.2
Cl1 C2 H2B 109.2
H2A C2 H2B 107.9
O1 C4 N1 120.63(16)
O1 C4 C7 127.58(17)
N1 C4 C7 111.79(14)
C6 C7 C3 105.00(16)
C6 C7 C4 118.38(16)
C3 C7 C4 136.61(17)
N4 C3 C7 111.23(16)
N4 C3 H3 124.4
C7 C3 H3 124.4

loop_
_geom_bond_atom_site_label_1
_geom_bond_atom_site_label_2
_geom_bond_distance
Cl1 C2 1.788(2)
O1 C4 1.231(2)
N1 C5 1.357(2)
N1 C4 1.389(2)
N1 H1 0.8600
N2 C5 1.299(2)
N2 C6 1.362(2)
N3 C6 1.344(2)
N3 N4 1.371(2)
N3 C1 1.451(2)
N4 C3 1.320(2)
C5 H5A 0.9300
C6 C7 1.388(2)
C1 C2 1.501(3)
C1 H1A 0.9700
C1 H1B 0.9700
C2 H2A 0.9700
C2 H2B 0.9700
C4 C7 1.424(2)
C7 C3 1.403(3)
C3 H3 0.9300

loop_
_geom_hbond_atom_site_label_D
_geom_hbond_atom_site_label_H
_geom_hbond_atom_site_label_A
_geom_hbond_site_symmetry_A
_geom_hbond_distance_DH
_geom_hbond_distance_HA
_geom_hbond_distance_DA
_geom_hbond_angle_DHA
N1 H1 O1 3_677 0.860 1.958 2.810(2) 170
C5 H5A N4 1_565 0.930 2.789 3.676(2) 160
C2 H2A Cl1 2_646 0.970 2.836 3.779(2) 164
C2 H2B N2 2_746 0.970 2.587 3.463(2) 150
C3 H3 O1 3_667 0.930 2.353 3.254(2) 163

loop_
_geom_torsion_atom_site_label_1
_geom_torsion_atom_site_label_2
_geom_torsion_atom_site_label_3
_geom_torsion_atom_site_label_4
_geom_torsion
C6 N3 N4 C3 -0.1(2)
C1 N3 N4 C3 -178.72(16)
C6 N2 C5 N1 0.1(3)
C4 N1 C5 N2 0.7(3)
N4 N3 C6 N2 179.28(17)
C1 N3 C6 N2 -2.2(3)
N4 N3 C6 C7 -0.1(2)
C1 N3 C6 C7 178.40(17)
C5 N2 C6 N3 179.47(17)
C5 N2 C6 C7 -1.3(3)
C6 N3 C1 C2 -108.1(2)
N4 N3 C1 C2 70.3(2)
N3 C1 C2 Cl1 66.78(19)
C5 N1 C4 O1 -179.89(18)
C5 N1 C4 C7 -0.4(2)
N3 C6 C7 C3 0.2(2)
N2 C6 C7 C3 -179.13(18)
N3 C6 C7 C4 -179.02(15)
N2 C6 C7 C4 1.6(3)
O1 C4 C7 C6 178.81(19)
N1 C4 C7 C6 -0.6(2)
O1 C4 C7 C3 -0.1(4)
N1 C4 C7 C3 -179.6(2)
N3 N4 C3 C7 0.2(2)
C6 C7 C3 N4 -0.3(2)
C4 C7 C3 N4 178.7(2)

loop_
_cod_related_entry_id
_cod_related_entry_database
_cod_related_entry_code
1 ChemSpider 30657901
